data_4023714
loop_
_publ_author_name
'Catelijne H. M. Amijs'
'Ver\'onica L\'opez-Carrillo'
'Mihai Raducan'
'Patricia P\'erez-Gal\'an'
'Catalina Ferrer'
'Antonio M. Echavarren'

_publ_section_title
;
 Gold(I)-Catalyzed Intermolecular Addition of Carbon
 Nucleophiles to 1,5- and 1,6-Enynes
;
_journal_name_full 'Journal of Organic Chemistry'
_journal_page_first 7721
_journal_page_last 7730
_journal_paper_doi 10.1021/jo8014769
_journal_volume 73
_journal_year 2008
_chemical_formula_sum 'C32.5 H31 Cl O6'
_chemical_formula_weight 553.02
_chemical_name_systematic
;
 ?
;
_space_group_IT_number 2
_symmetry_cell_setting triclinic
_symmetry_space_group_name_Hall '-P 1'
_symmetry_space_group_name_H-M 'P -1'
_atom_sites_solution_hydrogens geom
_atom_sites_solution_primary direct
_atom_sites_solution_secondary difmap
_audit_creation_method SHELXL-97
_cell_angle_alpha 105.100(2)
_cell_angle_beta 110.678(2)
_cell_angle_gamma 107.991(2)
_cell_formula_units_Z 2
_cell_length_a 11.8034(4)
_cell_length_b 11.8187(4)
_cell_length_c 12.4275(4)
_cell_measurement_reflns_used 8141
_cell_measurement_temperature 100(2)
_cell_measurement_theta_max 0.00
_cell_measurement_theta_min 0.00
_cell_volume 1403.31(8)
_computing_cell_refinement 'Bruker-Nonius Apex v1.0-22 2002'
_computing_data_collection 'Bruker-Nonius Apex v1.0-22 2002'
_computing_data_reduction 'SAINT+ Version 7.06A Bruker-Nonius, 2004'
_computing_molecular_graphics 'Shelxtl Version 6.12 (Sheldrick, 2001)'
_computing_publication_material 'Shelxtl Version 6.12 (Sheldrick, 2001)'
_computing_structure_refinement 'Shelxtl Version 6.12 (Sheldrick, 2001)'
_computing_structure_solution 'Shelxtl Version 6.12 (Sheldrick, 2001)'
_diffrn_ambient_temperature 100(2)
_diffrn_detector_area_resol_mean 512
_diffrn_detector_type '4K CCD area detector APEX II'
_diffrn_measured_fraction_theta_full 0.880
_diffrn_measured_fraction_theta_max 0.880
_diffrn_measurement_device_type 'Kappa 4-axis goniometer bruker-nonius'
_diffrn_measurement_method
;
 Fullsphere data collection, phi and omega scans
;
_diffrn_measurement_specimen_support 'magnetic support whith 10 micron nylon fiber cryoloop'
_diffrn_radiation_monochromator 'Multilayer Montel 200 mirrors'
_diffrn_radiation_type MoK\a
_diffrn_radiation_wavelength 0.71073
_diffrn_reflns_av_R_equivalents 0.0256
_diffrn_reflns_av_sigmaI/netI 0.0318
_diffrn_reflns_limit_h_max 20
_diffrn_reflns_limit_h_min -18
_diffrn_reflns_limit_k_max 20
_diffrn_reflns_limit_k_min -20
_diffrn_reflns_limit_l_max 18
_diffrn_reflns_limit_l_min -22
_diffrn_reflns_number 32756
_diffrn_reflns_theta_full 39.20
_diffrn_reflns_theta_max 39.20
_diffrn_reflns_theta_min 2.78
_diffrn_source 'rotating anode X-ray tube'
_diffrn_source_current 90
_diffrn_source_power 50
_diffrn_source_size '3 mm x 0.3 mm fine focus'
_diffrn_source_type 'Bruker-Nonius FR 591'
_exptl_absorpt_coefficient_mu 0.180
_exptl_absorpt_correction_T_max 1.000000
_exptl_absorpt_correction_T_min 0.710886
_exptl_absorpt_correction_type empirical
_exptl_absorpt_process_details
; 
 SADABS Version 2.1 2003 Bruker-Nonius
 Blessing, Acta Cryst. (1995) A51 33-38
;
_exptl_crystal_density_diffrn 1.309
_exptl_crystal_density_method 'not measured'
_exptl_crystal_description Block
_exptl_crystal_F_000 582
_exptl_crystal_size_max 0.40
_exptl_crystal_size_mid 0.30
_exptl_crystal_size_min 0.20
_refine_diff_density_max 0.617
_refine_diff_density_min -0.358
_refine_diff_density_rms 0.063
_refine_ls_extinction_method none
_refine_ls_goodness_of_fit_ref 1.030
_refine_ls_hydrogen_treatment noref
_refine_ls_matrix_type full
_refine_ls_number_parameters 373
_refine_ls_number_reflns 14544
_refine_ls_number_restraints 0
_refine_ls_restrained_S_all 1.030
_refine_ls_R_factor_all 0.0527
_refine_ls_R_factor_gt 0.0434
_refine_ls_shift/su_max 0.001
_refine_ls_shift/su_mean 0.000
_refine_ls_structure_factor_coef Fsqd
_refine_ls_weighting_details 'calc w=1/[\s^2^(Fo^2^)+(0.0696P)^2^+0.2456P] where P=(Fo^2^+2Fc^2^)/3'
_refine_ls_weighting_scheme calc
_refine_ls_wR_factor_gt 0.1206
_refine_ls_wR_factor_ref 0.1286
_reflns_number_gt 12133
_reflns_number_total 14544
_reflns_threshold_expression >2sigma(I)
_cod_data_source_file jo8014769_si_002.cif
_cod_data_source_block ca279p-1
_cod_depositor_comments
;
The following automatic conversions were performed:
'_symmetry_cell_setting' value 'Triclinic' changed to 'triclinic'
according to '/home/saulius/struct/CIF-dictionaries/cif_core.dic'
dictionary named 'cif_core.dic' version 2.4.1 from 2010-06-29.

Automatic conversion script
Id: cif_fix_enum 1527 2010-12-29 10:47:43Z saulius 
;
_cod_original_formula_sum 'C32.50 H31 Cl O6'
_cod_database_code 4023714

loop_
_symmetry_equiv_pos_as_xyz
'x, y, z'
'-x, -y, -z'

loop_
_atom_site_label
_atom_site_type_symbol
_atom_site_fract_x
_atom_site_fract_y
_atom_site_fract_z
_atom_site_U_iso_or_equiv
_atom_site_adp_type
_atom_site_occupancy
_atom_site_symmetry_multiplicity
_atom_site_calc_flag
_atom_site_refinement_flags
_atom_site_disorder_assembly
_atom_site_disorder_group
O1 O 0.85090(5) 0.38802(5) 0.31909(4) 0.01613(8) Uani 1 1 d . . .
C1 C 0.83517(6) 0.35732(6) 0.19952(5) 0.01345(9) Uani 1 1 d . . .
O2 O 0.66440(6) 0.37585(7) -0.08463(5) 0.02292(11) Uani 1 1 d . . .
C2 C 0.72486(6) 0.34199(6) 0.10056(5) 0.01356(9) Uani 1 1 d . . .
O3 O 0.55597(6) 0.06961(6) 0.38601(6) 0.02148(10) Uani 1 1 d . . .
C3 C 0.61535(6) 0.37195(6) 0.11930(6) 0.01404(9) Uani 1 1 d . . .
H3 H 0.6322 0.4611 0.1218 0.017 Uiso 1 1 calc R . .
C4 C 0.62589(6) 0.37698(6) 0.24742(5) 0.01348(9) Uani 1 1 d . . .
H4 H 0.5743 0.4239 0.2695 0.016 Uiso 1 1 calc R . .
O4 O 0.78156(6) 0.18334(7) 0.47595(7) 0.02778(12) Uani 1 1 d . . .
O5 O 0.58158(5) 0.32039(6) 0.56765(4) 0.01788(9) Uani 1 1 d . . .
C5 C 0.57493(6) 0.24534(6) 0.25615(5) 0.01470(9) Uani 1 1 d . . .
H5A H 0.6072 0.1871 0.2165 0.018 Uiso 1 1 calc R . .
H5B H 0.4750 0.2010 0.2146 0.018 Uiso 1 1 calc R . .
C6 C 0.63643(6) 0.28344(6) 0.40068(5) 0.01380(9) Uani 1 1 d . . .
O6 O 0.43617(7) 0.30894(8) 0.38583(6) 0.02980(14) Uani 1 1 d . . .
C7 C 0.76324(6) 0.41750(7) 0.46310(6) 0.01610(10) Uani 1 1 d . . .
H7A H 0.7533 0.4859 0.5195 0.019 Uiso 1 1 calc R . .
H7B H 0.8456 0.4113 0.5133 0.019 Uiso 1 1 calc R . .
C8 C 0.77170(6) 0.44952(6) 0.35386(6) 0.01447(9) Uani 1 1 d . . .
C9 C 0.95663(6) 0.34729(6) 0.19795(5) 0.01372(9) Uani 1 1 d . . .
C10 C 1.00895(7) 0.27586(7) 0.25716(6) 0.01620(10) Uani 1 1 d . . .
H10 H 0.9658 0.2334 0.2968 0.019 Uiso 1 1 calc R . .
C11 C 1.12403(7) 0.26706(7) 0.25801(7) 0.01974(11) Uani 1 1 d . . .
H11 H 1.1596 0.2189 0.2986 0.024 Uiso 1 1 calc R . .
C12 C 1.18724(7) 0.32861(8) 0.19954(7) 0.02219(13) Uani 1 1 d . . .
H12 H 1.2644 0.3205 0.1983 0.027 Uiso 1 1 calc R . .
C13 C 1.13733(7) 0.40203(8) 0.14295(7) 0.02189(12) Uani 1 1 d . . .
H13 H 1.1811 0.4450 0.1040 0.026 Uiso 1 1 calc R . .
C14 C 1.02310(7) 0.41243(7) 0.14343(6) 0.01760(10) Uani 1 1 d . . .
H14 H 0.9904 0.4642 0.1064 0.021 Uiso 1 1 calc R . .
C15 C 0.71308(6) 0.31764(7) -0.02745(6) 0.01542(10) Uani 1 1 d . . .
C16 C 0.75296(7) 0.22207(7) -0.08982(6) 0.01600(10) Uani 1 1 d . . .
C17 C 0.75442(7) 0.11663(7) -0.05928(6) 0.01898(11) Uani 1 1 d . . .
H17 H 0.7282 0.1033 0.0021 0.023 Uiso 1 1 calc R . .
C18 C 0.79429(9) 0.03103(8) -0.11868(8) 0.02653(15) Uani 1 1 d . . .
H18 H 0.7949 -0.0409 -0.0983 0.032 Uiso 1 1 calc R . .
C19 C 0.83325(10) 0.05152(9) -0.20809(9) 0.03129(17) Uani 1 1 d . . .
H19 H 0.8621 -0.0059 -0.2475 0.038 Uiso 1 1 calc R . .
C20 C 0.83039(9) 0.15531(9) -0.24033(7) 0.02733(15) Uani 1 1 d . . .
H20 H 0.8567 0.1684 -0.3018 0.033 Uiso 1 1 calc R . .
C21 C 0.78892(7) 0.23975(8) -0.18231(6) 0.02041(12) Uani 1 1 d . . .
H21 H 0.7850 0.3095 -0.2054 0.024 Uiso 1 1 calc R . .
C22 C 0.47224(6) 0.27811(7) 0.01510(6) 0.01627(10) Uani 1 1 d . . .
C23 C 0.37291(8) 0.32252(10) -0.00659(7) 0.02540(15) Uani 1 1 d . . .
H23 H 0.3973 0.4120 0.0383 0.030 Uiso 1 1 calc R . .
C24 C 0.23802(9) 0.23638(13) -0.09374(9) 0.0367(2) Uani 1 1 d . . .
H24 H 0.1711 0.2673 -0.1070 0.044 Uiso 1 1 calc R . .
C25 C 0.20119(9) 0.10538(12) -0.16130(9) 0.0358(2) Uani 1 1 d . . .
H25 H 0.1092 0.0467 -0.2198 0.043 Uiso 1 1 calc R . .
C26 C 0.29972(8) 0.06096(9) -0.14261(7) 0.02693(15) Uani 1 1 d . . .
H26 H 0.2756 -0.0278 -0.1900 0.032 Uiso 1 1 calc R . .
C27 C 0.43385(7) 0.14660(8) -0.05435(6) 0.01988(11) Uani 1 1 d . . .
H27 H 0.5004 0.1152 -0.0411 0.024 Uiso 1 1 calc R . .
C28 C 0.66950(6) 0.17617(7) 0.42833(6) 0.01587(10) Uani 1 1 d . . .
C29 C 0.57152(9) -0.04405(8) 0.39783(8) 0.02526(14) Uani 1 1 d . . .
H33A H 0.6168 -0.0697 0.3501 0.038 Uiso 1 1 calc R . .
H33B H 0.4823 -0.1163 0.3642 0.038 Uiso 1 1 calc R . .
H33C H 0.6259 -0.0230 0.4871 0.038 Uiso 1 1 calc R . .
C30 C 0.53737(6) 0.30267(7) 0.44683(6) 0.01559(10) Uani 1 1 d . . .
C31 C 0.50231(8) 0.35566(9) 0.62414(7) 0.02232(13) Uani 1 1 d . . .
H30A H 0.5042 0.4388 0.6230 0.033 Uiso 1 1 calc R . .
H30B H 0.5403 0.3648 0.7117 0.033 Uiso 1 1 calc R . .
H30C H 0.4088 0.2873 0.5760 0.033 Uiso 1 1 calc R . .
C32 C 0.84259(8) 0.59428(7) 0.38694(7) 0.02216(12) Uani 1 1 d . . .
H34A H 0.9336 0.6328 0.4580 0.033 Uiso 1 1 calc R . .
H34B H 0.7911 0.6378 0.4106 0.033 Uiso 1 1 calc R . .
H34C H 0.8488 0.6058 0.3136 0.033 Uiso 1 1 calc R . .
C1S C 0.0060(2) -0.07144(18) 0.4723(2) 0.0303(3) Uani 0.50 1 d P A -1
H1SA H 0.0712 -0.0904 0.5271 0.036 Uiso 0.50 1 d PR A -1
H1SB H -0.0335 -0.1350 0.3872 0.036 Uiso 0.50 1 d PR A -1
Cl1A Cl -0.11759(14) -0.07107(15) 0.51837(17) 0.0343(2) Uani 0.50 1 d P A -1
Cl2S Cl 0.10229(14) 0.08360(13) 0.48518(16) 0.0385(2) Uani 0.50 1 d P A -1

loop_
_atom_site_aniso_label
_atom_site_aniso_U_11
_atom_site_aniso_U_22
_atom_site_aniso_U_33
_atom_site_aniso_U_23
_atom_site_aniso_U_13
_atom_site_aniso_U_12
O1 0.01414(18) 0.0217(2) 0.01297(16) 0.00620(16) 0.00676(14) 0.00889(17)
C1 0.0116(2) 0.0147(2) 0.0138(2) 0.00599(18) 0.00649(17) 0.00498(18)
O2 0.0279(3) 0.0333(3) 0.0241(2) 0.0210(2) 0.0169(2) 0.0201(2)
C2 0.0123(2) 0.0158(2) 0.0141(2) 0.00738(18) 0.00700(17) 0.00609(18)
O3 0.0165(2) 0.0178(2) 0.0273(2) 0.01105(19) 0.00711(18) 0.00668(17)
C3 0.0131(2) 0.0164(2) 0.0150(2) 0.00802(19) 0.00734(17) 0.00744(19)
C4 0.0126(2) 0.0145(2) 0.0134(2) 0.00544(18) 0.00652(17) 0.00598(18)
O4 0.0161(2) 0.0294(3) 0.0391(3) 0.0183(3) 0.0093(2) 0.0125(2)
O5 0.0186(2) 0.0260(2) 0.01454(17) 0.00998(17) 0.00969(16) 0.01289(19)
C5 0.0138(2) 0.0150(2) 0.0120(2) 0.00491(18) 0.00542(17) 0.00373(18)
C6 0.0122(2) 0.0161(2) 0.01259(19) 0.00587(18) 0.00586(17) 0.00584(18)
O6 0.0235(3) 0.0570(4) 0.0230(2) 0.0218(3) 0.0131(2) 0.0275(3)
C7 0.0140(2) 0.0167(2) 0.0123(2) 0.00305(18) 0.00565(17) 0.00368(19)
C8 0.0129(2) 0.0138(2) 0.0144(2) 0.00394(18) 0.00670(17) 0.00455(18)
C9 0.0108(2) 0.0146(2) 0.0143(2) 0.00540(18) 0.00556(17) 0.00474(18)
C10 0.0145(2) 0.0173(2) 0.0163(2) 0.0074(2) 0.00664(18) 0.0069(2)
C11 0.0168(3) 0.0214(3) 0.0217(3) 0.0089(2) 0.0078(2) 0.0108(2)
C12 0.0159(3) 0.0279(3) 0.0256(3) 0.0106(3) 0.0109(2) 0.0120(3)
C13 0.0150(3) 0.0281(3) 0.0269(3) 0.0143(3) 0.0128(2) 0.0089(2)
C14 0.0134(2) 0.0197(3) 0.0219(3) 0.0109(2) 0.0094(2) 0.0068(2)
C15 0.0147(2) 0.0188(2) 0.0157(2) 0.0094(2) 0.00866(18) 0.0074(2)
C16 0.0144(2) 0.0181(2) 0.0136(2) 0.00557(19) 0.00679(18) 0.0057(2)
C17 0.0190(3) 0.0170(2) 0.0184(2) 0.0060(2) 0.0087(2) 0.0063(2)
C18 0.0298(4) 0.0198(3) 0.0280(3) 0.0056(3) 0.0142(3) 0.0115(3)
C19 0.0352(4) 0.0275(4) 0.0308(4) 0.0042(3) 0.0201(3) 0.0148(3)
C20 0.0284(4) 0.0324(4) 0.0209(3) 0.0062(3) 0.0162(3) 0.0119(3)
C21 0.0192(3) 0.0260(3) 0.0159(2) 0.0080(2) 0.0102(2) 0.0082(2)
C22 0.0136(2) 0.0235(3) 0.0140(2) 0.0095(2) 0.00688(18) 0.0090(2)
C23 0.0195(3) 0.0374(4) 0.0220(3) 0.0116(3) 0.0084(2) 0.0180(3)
C24 0.0181(3) 0.0558(6) 0.0294(4) 0.0116(4) 0.0053(3) 0.0203(4)
C25 0.0146(3) 0.0511(6) 0.0245(3) 0.0078(4) 0.0030(3) 0.0082(3)
C26 0.0174(3) 0.0307(4) 0.0195(3) 0.0057(3) 0.0059(2) 0.0025(3)
C27 0.0147(2) 0.0225(3) 0.0179(2) 0.0072(2) 0.0064(2) 0.0054(2)
C28 0.0146(2) 0.0189(2) 0.0151(2) 0.0078(2) 0.00709(18) 0.0080(2)
C29 0.0264(3) 0.0197(3) 0.0289(3) 0.0129(3) 0.0102(3) 0.0104(3)
C30 0.0146(2) 0.0203(3) 0.0145(2) 0.0087(2) 0.00758(18) 0.0088(2)
C31 0.0251(3) 0.0300(3) 0.0210(3) 0.0118(3) 0.0160(2) 0.0161(3)
C32 0.0212(3) 0.0144(2) 0.0235(3) 0.0051(2) 0.0092(2) 0.0030(2)
C1S 0.0362(9) 0.0230(7) 0.0468(10) 0.0167(7) 0.0294(8) 0.0176(7)
Cl1A 0.0226(2) 0.0383(5) 0.0362(3) 0.0057(3) 0.0145(2) 0.0143(3)
Cl2S 0.0468(7) 0.0194(2) 0.0366(3) 0.0099(2) 0.0181(4) 0.0031(3)

loop_
_atom_type_symbol
_atom_type_description
_atom_type_scat_dispersion_real
_atom_type_scat_dispersion_imag
_atom_type_scat_source
C C 0.0033 0.0016 'International Tables Vol C Tables 4.2.6.8 and 6.1.1.4'
H H 0.0000 0.0000 'International Tables Vol C Tables 4.2.6.8 and 6.1.1.4'
O O 0.0106 0.0060 'International Tables Vol C Tables 4.2.6.8 and 6.1.1.4'
Cl Cl 0.1484 0.1585 'International Tables Vol C Tables 4.2.6.8 and 6.1.1.4'

loop_
_geom_angle_atom_site_label_1
_geom_angle_atom_site_label_2
_geom_angle_atom_site_label_3
_geom_angle
_geom_angle_site_symmetry_1
_geom_angle_site_symmetry_3
_geom_angle_publ_flag
C1 O1 C8 118.05(5) . . ?
C2 C1 O1 123.73(5) . . ?
C2 C1 C9 127.08(5) . . ?
O1 C1 C9 109.17(5) . . ?
C1 C2 C15 123.19(5) . . ?
C1 C2 C3 121.33(5) . . ?
C15 C2 C3 114.68(5) . . ?
C28 O3 C29 116.22(6) . . ?
C2 C3 C22 114.75(5) . . ?
C2 C3 C4 110.26(5) . . ?
C22 C3 C4 109.45(5) . . ?
C8 C4 C5 102.63(5) . . ?
C8 C4 C3 112.66(5) . . ?
C5 C4 C3 116.56(5) . . ?
C30 O5 C31 114.82(5) . . ?
C4 C5 C6 103.58(5) . . ?
C28 C6 C30 110.22(5) . . ?
C28 C6 C5 109.19(5) . . ?
C30 C6 C5 110.20(5) . . ?
C28 C6 C7 113.27(5) . . ?
C30 C6 C7 108.27(5) . . ?
C5 C6 C7 105.57(5) . . ?
C8 C7 C6 105.74(5) . . ?
O1 C8 C32 107.95(5) . . ?
O1 C8 C7 104.72(5) . . ?
C32 C8 C7 114.82(5) . . ?
O1 C8 C4 108.99(5) . . ?
C32 C8 C4 115.47(5) . . ?
C7 C8 C4 104.27(5) . . ?
C14 C9 C10 119.44(5) . . ?
C14 C9 C1 121.10(5) . . ?
C10 C9 C1 119.40(6) . . ?
C11 C10 C9 120.07(6) . . ?
C10 C11 C12 120.18(6) . . ?
C13 C12 C11 119.96(6) . . ?
C12 C13 C14 119.96(7) . . ?
C13 C14 C9 120.33(6) . . ?
O2 C15 C2 118.15(5) . . ?
O2 C15 C16 119.52(6) . . ?
C2 C15 C16 122.28(5) . . ?
C17 C16 C21 119.75(6) . . ?
C17 C16 C15 122.17(6) . . ?
C21 C16 C15 118.08(6) . . ?
C18 C17 C16 120.13(7) . . ?
C19 C18 C17 119.63(8) . . ?
C18 C19 C20 120.62(7) . . ?
C21 C20 C19 119.78(7) . . ?
C20 C21 C16 120.05(7) . . ?
C23 C22 C27 118.51(7) . . ?
C23 C22 C3 118.75(6) . . ?
C27 C22 C3 122.60(5) . . ?
C24 C23 C22 120.49(8) . . ?
C25 C24 C23 120.31(8) . . ?
C26 C25 C24 119.63(8) . . ?
C25 C26 C27 119.94(9) . . ?
C26 C27 C22 121.10(7) . . ?
O4 C28 O3 124.43(7) . . ?
O4 C28 C6 125.44(7) . . ?
O3 C28 C6 110.03(5) . . ?
O6 C30 O5 123.79(6) . . ?
O6 C30 C6 125.00(6) . . ?
O5 C30 C6 111.08(5) . . ?
Cl1A C1S Cl2S 112.03(11) . . ?

loop_
_geom_bond_atom_site_label_1
_geom_bond_atom_site_label_2
_geom_bond_distance
_geom_bond_site_symmetry_2
_geom_bond_publ_flag
O1 C1 1.3627(7) . ?
O1 C8 1.4596(7) . ?
C1 C2 1.3593(8) . ?
C1 C9 1.4810(8) . ?
O2 C15 1.2324(8) . ?
C2 C15 1.4877(8) . ?
C2 C3 1.5176(8) . ?
O3 C28 1.3317(9) . ?
O3 C29 1.4476(9) . ?
C3 C22 1.5198(9) . ?
C3 C4 1.5364(8) . ?
C4 C8 1.5286(8) . ?
C4 C5 1.5329(9) . ?
O4 C28 1.2077(8) . ?
O5 C30 1.3364(8) . ?
O5 C31 1.4471(8) . ?
C5 C6 1.5530(8) . ?
C6 C28 1.5218(9) . ?
C6 C30 1.5224(8) . ?
C6 C7 1.5580(9) . ?
O6 C30 1.2047(8) . ?
C7 C8 1.5285(9) . ?
C8 C32 1.5174(10) . ?
C9 C14 1.3934(9) . ?
C9 C10 1.4002(9) . ?
C10 C11 1.3906(9) . ?
C11 C12 1.3917(11) . ?
C12 C13 1.3913(11) . ?
C13 C14 1.3931(9) . ?
C15 C16 1.4927(9) . ?
C16 C17 1.3972(10) . ?
C16 C21 1.4000(9) . ?
C17 C18 1.3929(10) . ?
C18 C19 1.3918(13) . ?
C19 C20 1.3923(14) . ?
C20 C21 1.3897(10) . ?
C22 C23 1.3976(9) . ?
C22 C27 1.3985(10) . ?
C23 C24 1.3967(13) . ?
C24 C25 1.3928(17) . ?
C25 C26 1.3901(13) . ?
C26 C27 1.3926(11) . ?
C1S Cl1A 1.746(2) . ?
C1S Cl2S 1.763(2) . ?

loop_
_geom_torsion_atom_site_label_1
_geom_torsion_atom_site_label_2
_geom_torsion_atom_site_label_3
_geom_torsion_atom_site_label_4
_geom_torsion
_geom_torsion_site_symmetry_1
_geom_torsion_site_symmetry_2
_geom_torsion_site_symmetry_3
_geom_torsion_site_symmetry_4
_geom_torsion_publ_flag
C8 O1 C1 C2 -21.17(9) . . . . ?
C8 O1 C1 C9 157.54(5) . . . . ?
O1 C1 C2 C15 175.59(6) . . . . ?
C9 C1 C2 C15 -2.88(11) . . . . ?
O1 C1 C2 C3 6.36(10) . . . . ?
C9 C1 C2 C3 -172.11(6) . . . . ?
C1 C2 C3 C22 -141.66(6) . . . . ?
C15 C2 C3 C22 48.25(8) . . . . ?
C1 C2 C3 C4 -17.54(9) . . . . ?
C15 C2 C3 C4 172.37(5) . . . . ?
C2 C3 C4 C8 42.52(7) . . . . ?
C22 C3 C4 C8 169.65(5) . . . . ?
C2 C3 C4 C5 -75.75(7) . . . . ?
C22 C3 C4 C5 51.38(6) . . . . ?
C8 C4 C5 C6 40.41(5) . . . . ?
C3 C4 C5 C6 164.02(5) . . . . ?
C4 C5 C6 C28 -146.22(5) . . . . ?
C4 C5 C6 C30 92.57(6) . . . . ?
C4 C5 C6 C7 -24.13(6) . . . . ?
C28 C6 C7 C8 118.19(5) . . . . ?
C30 C6 C7 C8 -119.24(5) . . . . ?
C5 C6 C7 C8 -1.23(6) . . . . ?
C1 O1 C8 C32 -80.99(7) . . . . ?
C1 O1 C8 C7 156.23(5) . . . . ?
C1 O1 C8 C4 45.14(8) . . . . ?
C6 C7 C8 O1 -88.15(5) . . . . ?
C6 C7 C8 C32 153.64(5) . . . . ?
C6 C7 C8 C4 26.30(6) . . . . ?
C5 C4 C8 O1 69.80(6) . . . . ?
C3 C4 C8 O1 -56.37(7) . . . . ?
C5 C4 C8 C32 -168.53(5) . . . . ?
C3 C4 C8 C32 65.30(7) . . . . ?
C5 C4 C8 C7 -41.60(5) . . . . ?
C3 C4 C8 C7 -167.77(5) . . . . ?
C2 C1 C9 C14 48.36(10) . . . . ?
O1 C1 C9 C14 -130.29(6) . . . . ?
C2 C1 C9 C10 -134.48(7) . . . . ?
O1 C1 C9 C10 46.86(8) . . . . ?
C14 C9 C10 C11 -1.90(9) . . . . ?
C1 C9 C10 C11 -179.11(6) . . . . ?
C9 C10 C11 C12 -0.31(10) . . . . ?
C10 C11 C12 C13 1.69(11) . . . . ?
C11 C12 C13 C14 -0.84(12) . . . . ?
C12 C13 C14 C9 -1.40(11) . . . . ?
C10 C9 C14 C13 2.76(10) . . . . ?
C1 C9 C14 C13 179.91(6) . . . . ?
C1 C2 C15 O2 -138.09(7) . . . . ?
C3 C2 C15 O2 31.80(9) . . . . ?
C1 C2 C15 C16 44.35(10) . . . . ?
C3 C2 C15 C16 -145.77(6) . . . . ?
O2 C15 C16 C17 -152.71(7) . . . . ?
C2 C15 C16 C17 24.82(10) . . . . ?
O2 C15 C16 C21 26.87(10) . . . . ?
C2 C15 C16 C21 -155.61(6) . . . . ?
C21 C16 C17 C18 1.38(11) . . . . ?
C15 C16 C17 C18 -179.05(7) . . . . ?
C16 C17 C18 C19 0.31(12) . . . . ?
C17 C18 C19 C20 -1.17(14) . . . . ?
C18 C19 C20 C21 0.33(14) . . . . ?
C19 C20 C21 C16 1.37(12) . . . . ?
C17 C16 C21 C20 -2.22(11) . . . . ?
C15 C16 C21 C20 178.19(7) . . . . ?
C2 C3 C22 C23 -153.84(6) . . . . ?
C4 C3 C22 C23 81.62(8) . . . . ?
C2 C3 C22 C27 30.56(9) . . . . ?
C4 C3 C22 C27 -93.99(7) . . . . ?
C27 C22 C23 C24 1.41(12) . . . . ?
C3 C22 C23 C24 -174.38(8) . . . . ?
C22 C23 C24 C25 -0.82(15) . . . . ?
C23 C24 C25 C26 -0.72(17) . . . . ?
C24 C25 C26 C27 1.64(15) . . . . ?
C25 C26 C27 C22 -1.04(13) . . . . ?
C23 C22 C27 C26 -0.49(11) . . . . ?
C3 C22 C27 C26 175.13(7) . . . . ?
C29 O3 C28 O4 -0.85(10) . . . . ?
C29 O3 C28 C6 175.81(6) . . . . ?
C30 C6 C28 O4 -132.67(7) . . . . ?
C5 C6 C28 O4 106.13(8) . . . . ?
C7 C6 C28 O4 -11.20(9) . . . . ?
C30 C6 C28 O3 50.70(7) . . . . ?
C5 C6 C28 O3 -70.49(6) . . . . ?
C7 C6 C28 O3 172.18(5) . . . . ?
C31 O5 C30 O6 -3.36(11) . . . . ?
C31 O5 C30 C6 172.64(6) . . . . ?
C28 C6 C30 O6 -131.92(8) . . . . ?
C5 C6 C30 O6 -11.33(10) . . . . ?
C7 C6 C30 O6 103.67(9) . . . . ?
C28 C6 C30 O5 52.13(7) . . . . ?
C5 C6 C30 O5 172.72(5) . . . . ?
C7 C6 C30 O5 -72.27(7) . . . . ?
